data_4112369
loop_
_publ_author_name
'Dario Braga'
'Shuang Chen'
'Heather Filson'
'Lucia Maini'
'Matthew R. Netherton'
'Brian O. Patrick'
'John R. Scheffer'
'Carl Scott'
'Wujiong Xia'

_publ_contact_author_address
;
   Department of Chemistry
   The University of British Columbia
   2036 Main Mall
   Vancouver, BC V6T 1Z1
;
_publ_contact_author_email ' scheffer@chem.ubc.ca '
_publ_contact_author_fax ' 604-822-2847 '
_publ_contact_author_name ' Dr John R. Scheffer'
_publ_contact_author_phone ' 604-822-3496 '
_publ_section_title
;
 1,4-Hydroxybiradical Behavior Revealed through Crystal
 Structure-Solid-State Reactivity Correlations
;
_journal_name_full 'Journal of the American Chemical Society'
_journal_page_first 3511
_journal_page_last 3520
_journal_paper_doi 10.1021/ja039076w
_journal_volume 126
_journal_year 2004
_chemical_formula_sum 'C19 H24 O3'
_chemical_formula_weight 300.38
_chemical_name_systematic
;
 ?
;
_space_group_IT_number 14
_symmetry_cell_setting monoclinic
_symmetry_space_group_name_Hall '-P 2ybc'
_symmetry_space_group_name_H-M 'P 1 21/c 1'
_atom_sites_solution_hydrogens geom
_atom_sites_solution_primary direct
_atom_sites_solution_secondary difmap
_audit_creation_method SHELXL-97
_cell_angle_alpha 90.00
_cell_angle_beta 87.323(4)
_cell_angle_gamma 90.00
_cell_formula_units_Z 4
_cell_length_a 6.5562(5)
_cell_length_b 11.0177(8)
_cell_length_c 21.4829(12)
_cell_measurement_temperature 293(2)
_cell_volume 1550.11(18)
_computing_structure_refinement 'SHELXL-97 (Sheldrick, 1997)'
_diffrn_ambient_temperature 293(2)
_diffrn_detector_area_resol_mean 11.76
_diffrn_measured_fraction_theta_full 0.786
_diffrn_measured_fraction_theta_max 0.786
_diffrn_measurement_device_type 'Rigaku/ADSC CCD'
_diffrn_measurement_method 'area detector'
_diffrn_radiation_monochromator graphite
_diffrn_radiation_source 'fine-focus sealed tube'
_diffrn_radiation_type MoK\a
_diffrn_radiation_wavelength 0.71073
_diffrn_reflns_av_R_equivalents 0.0369
_diffrn_reflns_av_sigmaI/netI 0.0278
_diffrn_reflns_limit_h_max 8
_diffrn_reflns_limit_h_min -8
_diffrn_reflns_limit_k_max 13
_diffrn_reflns_limit_k_min -13
_diffrn_reflns_limit_l_max 26
_diffrn_reflns_limit_l_min -27
_diffrn_reflns_number 13437
_diffrn_reflns_theta_full 29.18
_diffrn_reflns_theta_max 29.18
_diffrn_reflns_theta_min 3.11
_exptl_absorpt_coefficient_mu 0.085
_exptl_absorpt_correction_T_max 1.0000
_exptl_absorpt_correction_T_min 0.8054
_exptl_absorpt_correction_type multi-scan
_exptl_crystal_colour colorless
_exptl_crystal_density_diffrn 1.287
_exptl_crystal_description prism
_exptl_crystal_F_000 648
_exptl_crystal_size_max 0.2
_exptl_crystal_size_mid 0.2
_exptl_crystal_size_min 0.1
_refine_diff_density_max 0.405
_refine_diff_density_min -0.335
_refine_diff_density_rms 0.069
_refine_ls_extinction_method none
_refine_ls_goodness_of_fit_ref 0.910
_refine_ls_hydrogen_treatment mixed
_refine_ls_matrix_type full
_refine_ls_number_parameters 199
_refine_ls_number_reflns 3283
_refine_ls_number_restraints 0
_refine_ls_restrained_S_all 0.910
_refine_ls_R_factor_all 0.0605
_refine_ls_R_factor_gt 0.0468
_refine_ls_shift/su_max 0.070
_refine_ls_shift/su_mean 0.014
_refine_ls_structure_factor_coef Fsqd
_refine_ls_weighting_details 'calc w=1/[\s^2^(Fo^2^)+(0.2000P)^2^+0.0000P] where P=(Fo^2^+2Fc^2^)/3'
_refine_ls_weighting_scheme calc
_refine_ls_wR_factor_gt 0.1694
_refine_ls_wR_factor_ref 0.2055
_reflns_number_gt 2776
_reflns_number_total 3283
_reflns_threshold_expression >2sigma(I)
_cod_data_source_file ja039076wsi20031015_043604_15.cif
_cod_data_source_block 4e
_cod_database_code 4112369

loop_
_symmetry_equiv_pos_as_xyz
'x, y, z'
'-x, y+1/2, -z+1/2'
'-x, -y, -z'
'x, -y-1/2, z-1/2'

loop_
_atom_site_label
_atom_site_type_symbol
_atom_site_fract_x
_atom_site_fract_y
_atom_site_fract_z
_atom_site_U_iso_or_equiv
_atom_site_adp_type
_atom_site_occupancy
_atom_site_symmetry_multiplicity
_atom_site_calc_flag
_atom_site_refinement_flags
O1 O 0.44965(17) 0.01803(13) 0.72082(5) 0.0318(3) Uani 1 1 d .
O3 O 1.26748(17) -0.10708(11) 0.52030(5) 0.0261(3) Uani 1 1 d .
O2 O 1.00023(19) -0.21805(12) 0.48495(6) 0.0354(4) Uani 1 1 d .
C1 C 0.8956(2) -0.03475(13) 0.82643(6) 0.0170(3) Uani 1 1 d .
H1 H 1.0120 -0.0220 0.7969 0.020 Uiso 1 1 calc R
C5 C 0.5371(2) 0.02053(14) 0.84686(7) 0.0178(3) Uani 1 1 d .
H5 H 0.4202 0.0677 0.8335 0.021 Uiso 1 1 calc R
C15 C 0.9764(2) -0.11036(13) 0.58059(6) 0.0176(3) Uani 1 1 d .
C13 C 0.6763(2) -0.11628(14) 0.64057(7) 0.0211(4) Uani 1 1 d .
H13 H 0.5421 -0.1418 0.6478 0.025 Uiso 1 1 calc R
C9 C 0.7105(2) 0.04133(13) 0.80131(6) 0.0159(3) Uani 1 1 d .
C16 C 1.0675(2) -0.03029(13) 0.62374(7) 0.0188(3) Uani 1 1 d .
H16 H 1.2000 -0.0025 0.6155 0.023 Uiso 1 1 calc R
C2 C 0.8432(2) -0.16994(14) 0.82414(7) 0.0213(4) Uani 1 1 d .
H2A H 0.8308 -0.1935 0.7810 0.026 Uiso 1 1 calc R
H2B H 0.9555 -0.2158 0.8403 0.026 Uiso 1 1 calc R
C17 C 0.9645(2) 0.00499(13) 0.67565(6) 0.0174(3) Uani 1 1 d .
H17 H 1.0238 0.0549 0.7047 0.021 Uiso 1 1 calc R
C11 C 0.6306(2) 0.00667(14) 0.73526(7) 0.0183(3) Uani 1 1 d .
C12 C 0.7660(2) -0.03581(13) 0.68449(6) 0.0174(3) Uani 1 1 d .
C14 C 0.7807(2) -0.15475(14) 0.59007(7) 0.0214(4) Uani 1 1 d .
H14 H 0.7248 -0.2090 0.5624 0.026 Uiso 1 1 calc R
C6 C 0.5982(2) 0.07003(15) 0.91196(7) 0.0240(4) Uani 1 1 d .
H6A H 0.6130 0.1574 0.9086 0.029 Uiso 1 1 calc R
H6B H 0.4854 0.0544 0.9417 0.029 Uiso 1 1 calc R
C8 C 0.9650(2) 0.00965(16) 0.89257(7) 0.0231(4) Uani 1 1 d .
H8A H 1.0673 -0.0460 0.9070 0.028 Uiso 1 1 calc R
H8B H 1.0284 0.0889 0.8878 0.028 Uiso 1 1 calc R
C7 C 0.7989(2) 0.01771(16) 0.93988(7) 0.0242(4) Uani 1 1 d .
H7A H 0.8399 0.0698 0.9735 0.029 Uiso 1 1 calc R
H7B H 0.7712 -0.0623 0.9571 0.029 Uiso 1 1 calc R
C3 C 0.6536(2) -0.20361(14) 0.85954(7) 0.0243(4) Uani 1 1 d .
H3A H 0.6788 -0.2044 0.9037 0.029 Uiso 1 1 calc R
H3B H 0.6137 -0.2849 0.8477 0.029 Uiso 1 1 calc R
C19 C 1.3761(3) -0.14691(17) 0.46688(8) 0.0296(4) Uani 1 1 d .
H19A H 1.5111 -0.1129 0.4657 0.044 Uiso 1 1 calc R
H19B H 1.3071 -0.1214 0.4307 0.044 Uiso 1 1 calc R
H19C H 1.3850 -0.2339 0.4674 0.044 Uiso 1 1 calc R
C4 C 0.4764(2) -0.11450(15) 0.84775(8) 0.0243(4) Uani 1 1 d .
H4A H 0.4199 -0.1346 0.8081 0.029 Uiso 1 1 calc R
H4B H 0.3696 -0.1266 0.8799 0.029 Uiso 1 1 calc R
C10 C 0.7620(2) 0.17750(15) 0.79526(8) 0.0266(4) Uani 1 1 d .
H10A H 0.8746 0.1881 0.7656 0.040 Uiso 1 1 calc R
H10B H 0.7983 0.2085 0.8350 0.040 Uiso 1 1 calc R
H10C H 0.6453 0.2207 0.7814 0.040 Uiso 1 1 calc R
C18 C 1.0785(2) -0.15197(13) 0.52380(7) 0.0199(4) Uani 1 1 d .

loop_
_atom_site_aniso_label
_atom_site_aniso_U_11
_atom_site_aniso_U_22
_atom_site_aniso_U_33
_atom_site_aniso_U_23
_atom_site_aniso_U_13
_atom_site_aniso_U_12
O1 0.0198(6) 0.0527(9) 0.0230(6) -0.0012(5) -0.0030(5) 0.0070(5)
O3 0.0276(6) 0.0302(7) 0.0197(6) -0.0069(4) 0.0085(5) -0.0017(4)
O2 0.0428(8) 0.0383(8) 0.0243(6) -0.0140(5) 0.0049(5) -0.0097(5)
C1 0.0150(7) 0.0220(8) 0.0141(7) 0.0004(5) 0.0003(5) 0.0033(5)
C5 0.0134(7) 0.0228(8) 0.0169(7) 0.0009(5) 0.0013(5) 0.0060(5)
C15 0.0242(8) 0.0153(7) 0.0133(7) 0.0017(5) 0.0002(6) 0.0003(5)
C13 0.0198(7) 0.0238(8) 0.0198(7) 0.0009(6) -0.0012(6) -0.0056(5)
C9 0.0176(7) 0.0153(7) 0.0147(7) -0.0007(5) 0.0014(5) 0.0022(5)
C16 0.0204(7) 0.0185(8) 0.0174(7) 0.0012(5) -0.0005(5) -0.0029(5)
C2 0.0225(8) 0.0207(8) 0.0204(8) 0.0003(6) 0.0032(6) 0.0086(5)
C17 0.0209(8) 0.0173(7) 0.0140(7) -0.0004(5) -0.0016(5) -0.0027(5)
C11 0.0179(7) 0.0196(8) 0.0175(7) 0.0048(5) -0.0007(6) 0.0009(5)
C12 0.0211(8) 0.0174(7) 0.0137(7) 0.0028(5) -0.0008(5) -0.0014(5)
C14 0.0258(8) 0.0204(8) 0.0181(7) -0.0024(5) -0.0028(6) -0.0062(5)
C6 0.0266(8) 0.0282(9) 0.0169(8) -0.0032(6) 0.0039(6) 0.0088(6)
C8 0.0173(8) 0.0339(9) 0.0184(8) -0.0034(6) -0.0038(6) 0.0028(6)
C7 0.0270(9) 0.0296(9) 0.0160(7) -0.0036(6) -0.0009(6) 0.0062(6)
C3 0.0297(8) 0.0169(8) 0.0257(8) 0.0024(6) 0.0062(6) -0.0004(5)
C19 0.0348(9) 0.0324(10) 0.0205(8) -0.0061(7) 0.0096(6) 0.0030(7)
C4 0.0195(7) 0.0267(9) 0.0263(8) 0.0026(6) 0.0051(6) -0.0024(5)
C10 0.0338(8) 0.0182(8) 0.0273(9) 0.0017(6) 0.0052(6) -0.0009(6)
C18 0.0257(8) 0.0175(8) 0.0167(7) 0.0004(5) -0.0013(6) 0.0009(5)

loop_
_atom_type_symbol
_atom_type_description
_atom_type_scat_dispersion_real
_atom_type_scat_dispersion_imag
_atom_type_scat_source
C C 0.0033 0.0016 'International Tables Vol C Tables 4.2.6.8 and 6.1.1.4'
H H 0.0000 0.0000 'International Tables Vol C Tables 4.2.6.8 and 6.1.1.4'
O O 0.0106 0.0060 'International Tables Vol C Tables 4.2.6.8 and 6.1.1.4'

loop_
_geom_angle_atom_site_label_1
_geom_angle_atom_site_label_2
_geom_angle_atom_site_label_3
_geom_angle
C18 O3 C19 111.57(13)
C2 C1 C9 109.04(11)
C2 C1 C8 113.74(12)
C9 C1 C8 113.33(11)
C2 C1 H1 106.8
C9 C1 H1 106.8
C8 C1 H1 106.8
C9 C5 C4 110.31(12)
C9 C5 C6 108.33(12)
C4 C5 C6 113.64(12)
C9 C5 H5 108.1
C4 C5 H5 108.1
C6 C5 H5 108.1
C14 C15 C18 113.90(13)
C14 C15 C16 122.45(13)
C18 C15 C16 123.65(13)
C14 C13 C12 121.49(13)
C14 C13 H13 119.3
C12 C13 H13 119.3
C5 C9 C10 111.37(12)
C5 C9 C11 106.19(11)
C10 C9 C11 103.86(11)
C5 C9 C1 105.57(11)
C10 C9 C1 111.95(11)
C11 C9 C1 117.85(11)
C17 C16 C15 120.73(13)
C17 C16 H16 119.6
C15 C16 H16 119.6
C3 C2 C1 114.43(12)
C3 C2 H2A 108.7
C1 C2 H2A 108.7
C3 C2 H2B 108.7
C1 C2 H2B 108.7
H2A C2 H2B 107.6
C16 C17 C12 117.17(13)
C16 C17 H17 121.4
C12 C17 H17 121.4
O1 C11 C12 113.66(13)
O1 C11 C9 123.91(13)
C12 C11 C9 122.36(11)
C17 C12 C13 121.41(13)
C17 C12 C11 122.52(13)
C13 C12 C11 115.89(12)
C13 C14 C15 116.66(13)
C13 C14 H14 121.7
C15 C14 H14 121.7
C7 C6 C5 117.57(11)
C7 C6 H6A 107.9
C5 C6 H6A 107.9
C7 C6 H6B 107.9
C5 C6 H6B 107.9
H6A C6 H6B 107.2
C7 C8 C1 114.00(11)
C7 C8 H8A 108.8
C1 C8 H8A 108.8
C7 C8 H8B 108.8
C1 C8 H8B 108.8
H8A C8 H8B 107.6
C8 C7 C6 111.46(12)
C8 C7 H7A 109.3
C6 C7 H7A 109.3
C8 C7 H7B 109.3
C6 C7 H7B 109.3
H7A C7 H7B 108.0
C2 C3 C4 112.12(13)
C2 C3 H3A 109.2
C4 C3 H3A 109.2
C2 C3 H3B 109.2
C4 C3 H3B 109.2
H3A C3 H3B 107.9
O3 C19 H19A 109.5
O3 C19 H19B 109.5
H19A C19 H19B 109.5
O3 C19 H19C 109.5
H19A C19 H19C 109.5
H19B C19 H19C 109.5
C5 C4 C3 114.76(13)
C5 C4 H4A 108.6
C3 C4 H4A 108.6
C5 C4 H4B 108.6
C3 C4 H4B 108.6
H4A C4 H4B 107.6
C9 C10 H10A 109.5
C9 C10 H10B 109.5
H10A C10 H10B 109.5
C9 C10 H10C 109.5
H10A C10 H10C 109.5
H10B C10 H10C 109.5
O2 C18 O3 126.46(14)
O2 C18 C15 124.62(14)
O3 C18 C15 108.92(12)

loop_
_geom_bond_atom_site_label_1
_geom_bond_atom_site_label_2
_geom_bond_distance
O1 C11 1.2462(18)
O3 C18 1.3328(18)
O3 C19 1.3929(18)
O2 C18 1.2369(19)
C1 C2 1.530(2)
C1 C9 1.5900(19)
C1 C8 1.5893(19)
C1 H1 0.9800
C5 C9 1.4828(19)
C5 C4 1.540(2)
C5 C6 1.570(2)
C5 H5 0.9800
C15 C14 1.379(2)
C15 C18 1.439(2)
C15 C16 1.431(2)
C13 C14 1.325(2)
C13 C12 1.440(2)
C13 H13 0.9300
C9 C10 1.542(2)
C9 C11 1.5822(19)
C16 C17 1.334(2)
C16 H16 0.9300
C2 C3 1.474(2)
C2 H2A 0.9700
C2 H2B 0.9700
C17 C12 1.3814(19)
C17 H17 0.9300
C11 C12 1.4515(19)
C14 H14 0.9300
C6 C7 1.581(2)
C6 H6A 0.9700
C6 H6B 0.9700
C8 C7 1.457(2)
C8 H8A 0.9700
C8 H8B 0.9700
C7 H7A 0.9700
C7 H7B 0.9700
C3 C4 1.551(2)
C3 H3A 0.9700
C3 H3B 0.9700
C19 H19A 0.9600
C19 H19B 0.9600
C19 H19C 0.9600
C4 H4A 0.9700
C4 H4B 0.9700
C10 H10A 0.9600
C10 H10B 0.9600
C10 H10C 0.9600

loop_
_geom_torsion_atom_site_label_1
_geom_torsion_atom_site_label_2
_geom_torsion_atom_site_label_3
_geom_torsion_atom_site_label_4
_geom_torsion
C4 C5 C9 C10 174.99(12)
C6 C5 C9 C10 -60.05(15)
C4 C5 C9 C11 62.57(15)
C6 C5 C9 C11 -172.47(11)
C4 C5 C9 C1 -63.29(15)
C6 C5 C9 C1 61.67(14)
C2 C1 C9 C5 65.11(14)
C8 C1 C9 C5 -62.67(15)
C2 C1 C9 C10 -173.55(11)
C8 C1 C9 C10 58.67(15)
C2 C1 C9 C11 -53.22(15)
C8 C1 C9 C11 179.00(11)
C14 C15 C16 C17 0.0(2)
C18 C15 C16 C17 180.00(13)
C9 C1 C2 C3 -57.22(16)
C8 C1 C2 C3 70.33(16)
C15 C16 C17 C12 -2.1(2)
C5 C9 C11 O1 30.75(19)
C10 C9 C11 O1 -86.79(17)
C1 C9 C11 O1 148.75(15)
C5 C9 C11 C12 -152.59(13)
C10 C9 C11 C12 89.86(15)
C1 C9 C11 C12 -34.59(19)
C16 C17 C12 C13 2.0(2)
C16 C17 C12 C11 -172.94(12)
C14 C13 C12 C17 0.2(2)
C14 C13 C12 C11 175.52(14)
O1 C11 C12 C17 143.24(15)
C9 C11 C12 C17 -33.7(2)
O1 C11 C12 C13 -31.98(19)
C9 C11 C12 C13 151.05(13)
C12 C13 C14 C15 -2.3(2)
C18 C15 C14 C13 -177.76(13)
C16 C15 C14 C13 2.3(2)
C9 C5 C6 C7 -56.44(18)
C4 C5 C6 C7 66.53(17)
C2 C1 C8 C7 -73.07(17)
C9 C1 C8 C7 52.23(18)
C1 C8 C7 C6 -39.71(19)
C5 C6 C7 C8 43.5(2)
C1 C2 C3 C4 45.05(18)
C9 C5 C4 C3 54.31(17)
C6 C5 C4 C3 -67.56(16)
C2 C3 C4 C5 -42.70(18)
C19 O3 C18 O2 -2.0(2)
C19 O3 C18 C15 178.45(12)
C14 C15 C18 O2 2.4(2)
C16 C15 C18 O2 -177.60(15)
C14 C15 C18 O3 -178.01(12)
C16 C15 C18 O3 2.0(2)

loop_
_cod_related_entry_id
_cod_related_entry_database
_cod_related_entry_code
1 ChemSpider 4052496
